data_8107704
loop_
_publ_author_name
'Shen, Lingyi'
'Gong, Qianjin'
'Xu, Na'
'Xu, Xiaoling'
'Jiang, Mengna'
'Zhao, Jiang'
'Huang, Ya-Li'
'Wang, Zhi-Yong'
'Zhang, Qi-Long'

_publ_section_title
;
 Crystal structure of
 (E)-1-(benzo[d]thiazol-2-yl)-N-(4,5-dihydropyren-2-yl)methanimine,
 C24H16N2S
;
_journal_issue 6
_journal_name_full 'Zeitschrift f\"ur Kristallographie - New Crystal Structures'
_journal_page_first 1209
_journal_page_last 1210
_journal_paper_doi 10.1515/ncrs-2023-0408
_journal_volume 238
_journal_year 2023
_chemical_formula_moiety 'C24 H14 N2 S'
_chemical_formula_sum 'C24 H14 Cl0 N2 S'
_chemical_formula_weight 362.43
_space_group_crystal_system monoclinic
_space_group_IT_number 14
_space_group_name_Hall '-P 2yn'
_space_group_name_H-M_alt 'P 1 21/n 1'
_atom_sites_solution_hydrogens geom
_atom_sites_solution_primary iterative
_cell_angle_alpha 90
_cell_angle_beta 99.246(6)
_cell_angle_gamma 90
_cell_formula_units_Z 4
_cell_length_a 18.443(2)
_cell_length_b 4.0161(6)
_cell_length_c 23.396(4)
_cell_measurement_reflns_used 4744
_cell_measurement_temperature 273.15
_cell_measurement_theta_max 28.18
_cell_measurement_theta_min 3.53
_cell_volume 1710.4(4)
_computing_molecular_graphics 'Diamond 4.0[4]'
_computing_publication_material 'Olex2 1.5-beta (Dolomanov et al., 2009)[3]'
_computing_structure_refinement 'XL  (Sheldrick, 2008)[2]'
_computing_structure_solution 'olex2.solve 1.5-beta'
_diffrn_ambient_temperature 273.15
_diffrn_measured_fraction_theta_full 0.982
_diffrn_measured_fraction_theta_max 0.982
_diffrn_measurement_device_type 'Bruker APEX-II CCD'
_diffrn_measurement_method '\f and \w scans'
_diffrn_radiation_type MoK\a
_diffrn_radiation_wavelength 0.71073
_diffrn_reflns_av_R_equivalents 0.0376
_diffrn_reflns_av_unetI/netI 0.0504
_diffrn_reflns_Laue_measured_fraction_full 0.982
_diffrn_reflns_Laue_measured_fraction_max 0.982
_diffrn_reflns_limit_h_max 21
_diffrn_reflns_limit_h_min -21
_diffrn_reflns_limit_k_max 4
_diffrn_reflns_limit_k_min -4
_diffrn_reflns_limit_l_max 17
_diffrn_reflns_limit_l_min -27
_diffrn_reflns_number 7172
_diffrn_reflns_point_group_measured_fraction_full 0.982
_diffrn_reflns_point_group_measured_fraction_max 0.982
_diffrn_reflns_theta_full 24.998
_diffrn_reflns_theta_max 24.998
_diffrn_reflns_theta_min 3.331
_diffrn_source_current 30.0
_diffrn_source_power 1.5
_diffrn_source_voltage 50.0
_diffrn_standards_number 0
_exptl_absorpt_coefficient_mu 0.200
_exptl_absorpt_correction_T_max 0.7457
_exptl_absorpt_correction_T_min 0.5307
_exptl_absorpt_correction_type multi-scan
_exptl_absorpt_process_details
;
 SADABS 2016/2: Krause, L., Herbst-Irmer, R., Sheldrick G.M. & Stalke D.,
 J. Appl. Cryst. 48 (2015) 3-10
;
_exptl_crystal_colour Orange
_exptl_crystal_density_diffrn 1.407
_exptl_crystal_description block
_exptl_crystal_F_000 752
_exptl_crystal_size_max 0.28
_exptl_crystal_size_mid 0.18
_exptl_crystal_size_min 0.16
_exptl_transmission_factor_max 0.7457
_exptl_transmission_factor_min 0.5307
_refine_diff_density_max 0.216
_refine_diff_density_min -0.209
_refine_diff_density_rms 0.044
_refine_ls_extinction_coef .
_refine_ls_extinction_method none
_refine_ls_goodness_of_fit_ref 1.155
_refine_ls_hydrogen_treatment constr
_refine_ls_matrix_type full
_refine_ls_number_parameters 244
_refine_ls_number_reflns 2959
_refine_ls_number_restraints 0
_refine_ls_restrained_S_all 1.155
_refine_ls_R_factor_all 0.0771
_refine_ls_R_factor_gt 0.0589
_refine_ls_shift/su_max 0.000
_refine_ls_shift/su_mean 0.000
_refine_ls_structure_factor_coef Fsqd
_refine_ls_weighting_details 'w=1/[\s^2^(Fo^2^)+(0.0347P)^2^+0.9610P] where P=(Fo^2^+2Fc^2^)/3'
_refine_ls_weighting_scheme calc
_refine_ls_wR_factor_gt 0.1112
_refine_ls_wR_factor_ref 0.1173
_reflns_Friedel_coverage 0.000
_reflns_Friedel_fraction_full .
_reflns_Friedel_fraction_max .
_reflns_number_gt 2384
_reflns_number_total 2959
_reflns_threshold_expression 'I > 2\s(I)'
_cod_data_source_file suppl_j_ncrs-2023-0408_suppl_001.cif
_cod_data_source_block a
_cod_database_code 8107704
_shelx_space_group_comment
;
The symmetry employed for this shelxl refinement is uniquely defined
by the following loop, which should always be used as a source of
symmetry information in preference to the above space-group names.
They are only intended as comments.
;
_shelx_estimated_absorpt_t_max 0.969
_shelx_estimated_absorpt_t_min 0.946
_olex2_refinement_description
;
1. Fixed Uiso
 At 1.2 times of:
  All C(H) groups
2.a Aromatic/amide H refined with riding coordinates:
 C1(H1), C4(H4), C5(H5), C6(H6), C7(H7), C10(H10), C11(H11), C15(H15),
 C16(H16), C19(H19), C20(H20), C21(H21), C23(H23), C24(H24)
;
_olex2_submission_special_instructions 'No special instructions were received'
_publcif_info_exptl_table_max_cols 4
_publcif_info_exptl_table_use_headnotes n
_publcif_funding_html
;
;

loop_
_space_group_symop_operation_xyz
'x, y, z'
'-x+1/2, y+1/2, -z+1/2'
'-x, -y, -z'
'x-1/2, -y-1/2, z-1/2'

loop_
_atom_site_label
_atom_site_type_symbol
_atom_site_fract_x
_atom_site_fract_y
_atom_site_fract_z
_atom_site_U_iso_or_equiv
_atom_site_adp_type
_atom_site_occupancy
_atom_site_site_symmetry_order
_atom_site_calc_flag
_atom_site_refinement_flags_posn
_atom_site_refinement_flags_adp
_atom_site_refinement_flags_occupancy
_atom_site_disorder_assembly
_atom_site_disorder_group
C1 C 0.53512(15) 0.7768(7) 0.61409(12) 0.0415(7) Uani 1 1 d . . . . .
H1 H 0.5175 0.8800 0.5790 0.050 Uiso 1 1 calc R U . . .
C2 C 0.49878(14) 0.8341(7) 0.66366(11) 0.0359(6) Uani 1 1 d . . . . .
C3 C 0.41432(13) 0.9889(6) 0.71431(11) 0.0347(6) Uani 1 1 d . . . . .
C4 C 0.34881(14) 1.1250(7) 0.72654(13) 0.0447(7) Uani 1 1 d . . . . .
H4 H 0.3156 1.2238 0.6973 0.054 Uiso 1 1 calc R U . . .
C5 C 0.33389(15) 1.1117(7) 0.78186(14) 0.0471(8) Uani 1 1 d . . . . .
H5 H 0.2906 1.2040 0.7902 0.057 Uiso 1 1 calc R U . . .
C6 C 0.38256(16) 0.9622(7) 0.82551(13) 0.0474(8) Uani 1 1 d . . . . .
H6 H 0.3711 0.9538 0.8628 0.057 Uiso 1 1 calc R U . . .
C7 C 0.44727(15) 0.8263(7) 0.81505(12) 0.0427(7) Uani 1 1 d . . . . .
H7 H 0.4798 0.7276 0.8447 0.051 Uiso 1 1 calc R U . . .
C8 C 0.46294(13) 0.8399(6) 0.75885(11) 0.0345(6) Uani 1 1 d . . . . .
C9 C 0.62540(13) 0.5174(6) 0.56995(11) 0.0321(6) Uani 1 1 d . . . . .
C10 C 0.59794(14) 0.6126(7) 0.51295(11) 0.0388(7) Uani 1 1 d . . . . .
H10 H 0.5541 0.7310 0.5055 0.047 Uiso 1 1 calc R U . . .
C11 C 0.63429(14) 0.5351(7) 0.46796(11) 0.0396(7) Uani 1 1 d . . . . .
H11 H 0.6147 0.6017 0.4306 0.048 Uiso 1 1 calc R U . . .
C12 C 0.70001(14) 0.3584(6) 0.47728(11) 0.0347(6) Uani 1 1 d . . . . .
C13 C 0.72933(13) 0.2585(6) 0.53466(10) 0.0297(6) Uani 1 1 d . . . . .
C14 C 0.69165(13) 0.3371(6) 0.58144(10) 0.0319(6) Uani 1 1 d . . . . .
C15 C 0.72276(14) 0.2275(7) 0.63840(11) 0.0372(7) Uani 1 1 d . . . . .
H15 H 0.6983 0.2736 0.6693 0.045 Uiso 1 1 calc R U . . .
C16 C 0.78673(14) 0.0590(7) 0.64816(12) 0.0404(7) Uani 1 1 d . . . . .
H16 H 0.8052 -0.0097 0.6856 0.048 Uiso 1 1 calc R U . . .
C17 C 0.82707(14) -0.0171(6) 0.60247(12) 0.0357(6) Uani 1 1 d . . . . .
C18 C 0.79745(13) 0.0835(6) 0.54536(11) 0.0326(6) Uani 1 1 d . . . . .
C19 C 0.89386(15) -0.1870(7) 0.61143(13) 0.0459(7) Uani 1 1 d . . . . .
H19 H 0.9134 -0.2585 0.6485 0.055 Uiso 1 1 calc R U . . .
C20 C 0.93122(16) -0.2503(8) 0.56618(15) 0.0532(8) Uani 1 1 d . . . . .
H20 H 0.9763 -0.3590 0.5732 0.064 Uiso 1 1 calc R U . . .
C21 C 0.90270(16) -0.1548(8) 0.51064(14) 0.0504(8) Uani 1 1 d . . . . .
H21 H 0.9288 -0.1994 0.4806 0.061 Uiso 1 1 calc R U . . .
C22 C 0.83527(15) 0.0080(7) 0.49885(12) 0.0399(7) Uani 1 1 d . . . . .
C23 C 0.80299(16) 0.1053(7) 0.44152(13) 0.0464(8) Uani 1 1 d . . . . .
H23 H 0.8269 0.0535 0.4106 0.056 Uiso 1 1 calc R U . . .
C24 C 0.73885(16) 0.2700(7) 0.43149(12) 0.0431(7) Uani 1 1 d . . . . .
H24 H 0.7192 0.3280 0.3937 0.052 Uiso 1 1 calc R U . . .
N1 N 0.59052(11) 0.5881(6) 0.61799(9) 0.0368(5) Uani 1 1 d . . . . .
N2 N 0.43606(12) 0.9846(6) 0.66046(10) 0.0412(6) Uani 1 1 d . . . . .
S1 S 0.53840(4) 0.68841(19) 0.73166(3) 0.0401(2) Uani 1 1 d . . . . .

loop_
_atom_site_aniso_label
_atom_site_aniso_U_11
_atom_site_aniso_U_22
_atom_site_aniso_U_33
_atom_site_aniso_U_23
_atom_site_aniso_U_13
_atom_site_aniso_U_12
C1 0.0457(16) 0.0449(17) 0.0340(15) 0.0024(13) 0.0068(13) 0.0024(15)
C2 0.0359(14) 0.0324(15) 0.0392(16) -0.0013(13) 0.0059(12) -0.0015(13)
C3 0.0321(14) 0.0328(15) 0.0382(16) -0.0037(13) 0.0034(12) -0.0017(12)
C4 0.0340(14) 0.0482(18) 0.0503(18) -0.0022(15) 0.0017(13) 0.0067(14)
C5 0.0383(16) 0.0439(18) 0.063(2) -0.0097(16) 0.0200(15) 0.0006(14)
C6 0.0604(19) 0.0410(17) 0.0464(18) -0.0011(15) 0.0251(15) -0.0030(15)
C7 0.0527(17) 0.0378(16) 0.0383(16) 0.0023(14) 0.0091(13) 0.0037(14)
C8 0.0366(14) 0.0272(14) 0.0397(16) -0.0019(13) 0.0058(12) -0.0021(12)
C9 0.0328(14) 0.0324(15) 0.0317(15) -0.0018(12) 0.0069(11) -0.0072(12)
C10 0.0368(14) 0.0410(16) 0.0372(16) 0.0041(13) 0.0020(12) 0.0002(13)
C11 0.0448(16) 0.0435(17) 0.0289(15) 0.0027(13) 0.0005(12) -0.0068(14)
C12 0.0429(15) 0.0311(15) 0.0305(14) -0.0032(12) 0.0069(12) -0.0115(13)
C13 0.0335(13) 0.0254(14) 0.0302(14) -0.0038(11) 0.0051(11) -0.0098(11)
C14 0.0350(14) 0.0311(14) 0.0294(14) -0.0017(12) 0.0046(11) -0.0108(12)
C15 0.0412(15) 0.0425(16) 0.0283(14) -0.0023(13) 0.0072(12) -0.0055(13)
C16 0.0456(16) 0.0418(17) 0.0315(15) -0.0007(13) -0.0006(12) -0.0055(14)
C17 0.0347(14) 0.0298(15) 0.0417(16) -0.0035(13) 0.0035(12) -0.0075(12)
C18 0.0355(14) 0.0266(14) 0.0364(15) -0.0065(12) 0.0077(12) -0.0110(12)
C19 0.0419(16) 0.0394(16) 0.0537(19) -0.0015(15) -0.0006(14) -0.0020(14)
C20 0.0415(17) 0.0475(19) 0.072(2) -0.0060(17) 0.0138(16) 0.0026(15)
C21 0.0484(17) 0.0490(19) 0.058(2) -0.0144(17) 0.0223(15) -0.0053(16)
C22 0.0449(16) 0.0311(15) 0.0468(18) -0.0072(13) 0.0161(14) -0.0090(13)
C23 0.0635(19) 0.0397(17) 0.0418(18) -0.0040(14) 0.0258(15) -0.0066(16)
C24 0.0600(18) 0.0402(17) 0.0306(15) 0.0028(13) 0.0113(13) -0.0068(15)
N1 0.0350(12) 0.0395(13) 0.0375(13) -0.0028(11) 0.0099(10) -0.0017(11)
N2 0.0394(13) 0.0455(14) 0.0380(14) -0.0002(11) 0.0044(10) 0.0054(12)
S1 0.0375(4) 0.0435(4) 0.0390(4) 0.0025(4) 0.0052(3) 0.0096(3)

loop_
_atom_type_symbol
_atom_type_description
_atom_type_scat_dispersion_real
_atom_type_scat_dispersion_imag
_atom_type_scat_source
C C 0.0033 0.0016 'International Tables Vol C Tables 4.2.6.8 and 6.1.1.4'
H H 0.0000 0.0000 'International Tables Vol C Tables 4.2.6.8 and 6.1.1.4'
N N 0.0061 0.0033 'International Tables Vol C Tables 4.2.6.8 and 6.1.1.4'
Cl Cl 0.1484 0.1585 'International Tables Vol C Tables 4.2.6.8 and 6.1.1.4'
S S 0.1246 0.1234 'International Tables Vol C Tables 4.2.6.8 and 6.1.1.4'

loop_
_geom_angle_atom_site_label_1
_geom_angle_atom_site_label_2
_geom_angle_atom_site_label_3
_geom_angle
_geom_angle_site_symmetry_1
_geom_angle_site_symmetry_3
C2 C1 H1 119.7 . .
N1 C1 H1 119.7 . .
N1 C1 C2 120.7(3) . .
C1 C2 S1 119.9(2) . .
N2 C2 C1 123.5(3) . .
N2 C2 S1 116.7(2) . .
C8 C3 C4 119.2(3) . .
N2 C3 C4 125.4(2) . .
N2 C3 C8 115.4(2) . .
C3 C4 H4 120.3 . .
C5 C4 C3 119.4(3) . .
C5 C4 H4 120.3 . .
C4 C5 H5 119.7 . .
C4 C5 C6 120.7(3) . .
C6 C5 H5 119.7 . .
C5 C6 H6 119.3 . .
C7 C6 C5 121.4(3) . .
C7 C6 H6 119.3 . .
C6 C7 H7 120.9 . .
C6 C7 C8 118.2(3) . .
C8 C7 H7 120.9 . .
C3 C8 S1 109.54(19) . .
C7 C8 C3 121.1(2) . .
C7 C8 S1 129.4(2) . .
C10 C9 C14 119.4(2) . .
C10 C9 N1 124.2(2) . .
C14 C9 N1 116.4(2) . .
C9 C10 H10 119.3 . .
C11 C10 C9 121.5(3) . .
C11 C10 H10 119.3 . .
C10 C11 H11 119.5 . .
C10 C11 C12 121.1(2) . .
C12 C11 H11 119.5 . .
C11 C12 C13 118.8(2) . .
C11 C12 C24 122.6(2) . .
C13 C12 C24 118.6(2) . .
C12 C13 C14 120.3(2) . .
C12 C13 C18 119.7(2) . .
C14 C13 C18 120.0(2) . .
C9 C14 C13 118.9(2) . .
C9 C14 C15 122.7(2) . .
C13 C14 C15 118.4(2) . .
C14 C15 H15 119.3 . .
C16 C15 C14 121.4(2) . .
C16 C15 H15 119.3 . .
C15 C16 H16 119.1 . .
C15 C16 C17 121.8(3) . .
C17 C16 H16 119.1 . .
C18 C17 C16 118.4(2) . .
C19 C17 C16 123.0(3) . .
C19 C17 C18 118.6(3) . .
C17 C18 C13 120.1(2) . .
C22 C18 C13 119.9(2) . .
C22 C18 C17 120.0(2) . .
C17 C19 H19 119.5 . .
C20 C19 C17 120.9(3) . .
C20 C19 H19 119.5 . .
C19 C20 H20 119.6 . .
C21 C20 C19 120.8(3) . .
C21 C20 H20 119.6 . .
C20 C21 H21 119.6 . .
C20 C21 C22 120.8(3) . .
C22 C21 H21 119.6 . .
C18 C22 C23 118.6(3) . .
C21 C22 C18 118.9(3) . .
C21 C22 C23 122.5(3) . .
C22 C23 H23 119.3 . .
C24 C23 C22 121.4(3) . .
C24 C23 H23 119.3 . .
C12 C24 H24 119.1 . .
C23 C24 C12 121.7(3) . .
C23 C24 H24 119.1 . .
C1 N1 C9 122.0(2) . .
C2 N2 C3 109.9(2) . .
C8 S1 C2 88.49(13) . .

loop_
_geom_bond_atom_site_label_1
_geom_bond_atom_site_label_2
_geom_bond_distance
_geom_bond_site_symmetry_2
C1 H1 0.9300 .
C1 C2 1.448(4) .
C1 N1 1.264(3) .
C2 N2 1.297(3) .
C2 S1 1.742(3) .
C3 C4 1.397(4) .
C3 C8 1.396(4) .
C3 N2 1.382(3) .
C4 H4 0.9300 .
C4 C5 1.367(4) .
C5 H5 0.9300 .
C5 C6 1.384(4) .
C6 H6 0.9300 .
C6 C7 1.370(4) .
C7 H7 0.9300 .
C7 C8 1.392(4) .
C8 S1 1.731(3) .
C9 C10 1.401(3) .
C9 C14 1.409(3) .
C9 N1 1.411(3) .
C10 H10 0.9300 .
C10 C11 1.371(4) .
C11 H11 0.9300 .
C11 C12 1.391(4) .
C12 C13 1.422(3) .
C12 C24 1.426(4) .
C13 C14 1.423(3) .
C13 C18 1.426(3) .
C14 C15 1.433(3) .
C15 H15 0.9300 .
C15 C16 1.347(4) .
C16 H16 0.9300 .
C16 C17 1.430(4) .
C17 C18 1.418(4) .
C17 C19 1.394(4) .
C18 C22 1.417(4) .
C19 H19 0.9300 .
C19 C20 1.376(4) .
C20 H20 0.9300 .
C20 C21 1.376(4) .
C21 H21 0.9300 .
C21 C22 1.393(4) .
C22 C23 1.432(4) .
C23 H23 0.9300 .
C23 C24 1.343(4) .
C24 H24 0.9300 .

loop_
_geom_torsion_atom_site_label_1
_geom_torsion_atom_site_label_2
_geom_torsion_atom_site_label_3
_geom_torsion_atom_site_label_4
_geom_torsion
_geom_torsion_site_symmetry_1
_geom_torsion_site_symmetry_2
_geom_torsion_site_symmetry_3
_geom_torsion_site_symmetry_4
C1 C2 N2 C3 177.5(2) . . . .
C1 C2 S1 C8 -177.8(2) . . . .
C2 C1 N1 C9 177.5(2) . . . .
C3 C4 C5 C6 -0.7(4) . . . .
C3 C8 S1 C2 -0.2(2) . . . .
C4 C3 C8 C7 -0.3(4) . . . .
C4 C3 C8 S1 179.2(2) . . . .
C4 C3 N2 C2 -178.7(3) . . . .
C4 C5 C6 C7 0.7(5) . . . .
C5 C6 C7 C8 -0.5(4) . . . .
C6 C7 C8 C3 0.3(4) . . . .
C6 C7 C8 S1 -179.1(2) . . . .
C7 C8 S1 C2 179.2(3) . . . .
C8 C3 C4 C5 0.5(4) . . . .
C8 C3 N2 C2 0.7(3) . . . .
C9 C10 C11 C12 0.0(4) . . . .
C9 C14 C15 C16 -179.1(3) . . . .
C10 C9 C14 C13 0.5(4) . . . .
C10 C9 C14 C15 -179.2(2) . . . .
C10 C9 N1 C1 -8.0(4) . . . .
C10 C11 C12 C13 -0.1(4) . . . .
C10 C11 C12 C24 179.2(3) . . . .
C11 C12 C13 C14 0.3(4) . . . .
C11 C12 C13 C18 -178.6(2) . . . .
C11 C12 C24 C23 178.6(3) . . . .
C12 C13 C14 C9 -0.6(4) . . . .
C12 C13 C14 C15 179.2(2) . . . .
C12 C13 C18 C17 -180.0(2) . . . .
C12 C13 C18 C22 -0.5(4) . . . .
C13 C12 C24 C23 -2.1(4) . . . .
C13 C14 C15 C16 1.1(4) . . . .
C13 C18 C22 C21 178.2(2) . . . .
C13 C18 C22 C23 -1.1(4) . . . .
C14 C9 C10 C11 -0.2(4) . . . .
C14 C9 N1 C1 172.5(2) . . . .
C14 C13 C18 C17 1.0(3) . . . .
C14 C13 C18 C22 -179.4(2) . . . .
C14 C15 C16 C17 0.4(4) . . . .
C15 C16 C17 C18 -1.3(4) . . . .
C15 C16 C17 C19 179.1(3) . . . .
C16 C17 C18 C13 0.5(4) . . . .
C16 C17 C18 C22 -179.0(2) . . . .
C16 C17 C19 C20 -179.1(3) . . . .
C17 C18 C22 C21 -2.3(4) . . . .
C17 C18 C22 C23 178.4(2) . . . .
C17 C19 C20 C21 -1.6(5) . . . .
C18 C13 C14 C9 178.4(2) . . . .
C18 C13 C14 C15 -1.9(3) . . . .
C18 C17 C19 C20 1.3(4) . . . .
C18 C22 C23 C24 1.1(4) . . . .
C19 C17 C18 C13 -179.8(2) . . . .
C19 C17 C18 C22 0.6(4) . . . .
C19 C20 C21 C22 -0.1(5) . . . .
C20 C21 C22 C18 2.0(4) . . . .
C20 C21 C22 C23 -178.7(3) . . . .
C21 C22 C23 C24 -178.2(3) . . . .
C22 C23 C24 C12 0.5(4) . . . .
C24 C12 C13 C14 -179.0(2) . . . .
C24 C12 C13 C18 2.0(3) . . . .
N1 C1 C2 N2 -169.7(3) . . . .
N1 C1 C2 S1 8.7(4) . . . .
N1 C9 C10 C11 -179.7(2) . . . .
N1 C9 C14 C13 -180.0(2) . . . .
N1 C9 C14 C15 0.3(4) . . . .
N2 C2 S1 C8 0.7(2) . . . .
N2 C3 C4 C5 179.8(3) . . . .
N2 C3 C8 C7 -179.6(2) . . . .
N2 C3 C8 S1 -0.2(3) . . . .
S1 C2 N2 C3 -0.9(3) . . . .

loop_
_publcif_info_datablock.id
_publcif_info_datablock.publ_exptl
_publcif_info_datablock.publ_geom
_publcif_info_datablock.structure
{30d9f1ca-898f-45c8-8748-5215a7057ba7} ? ? ?
{44c13c07-6281-4868-924f-52ff8ff8cf32} y y y

loop_
_publcif_info_exptl_table_extra_item
sin_theta_over_lambda_max

loop_
_publcif_info_tables.block_id
_publcif_info_tables.reference_item
{30d9f1ca-898f-45c8-8748-5215a7057ba7} '_publcif_info_datablock.publ_exptl'

loop_
_publcif_info_cif.paper_type
EE
